data_4068250
loop_
_publ_author_name
'McDonald, Aidan R.'
'Mores, Davide'
'de Mello Doneg\'a, Celso'
'van Walree, Cornelis A.'
'Klein Gebbink, Robertus J. M.'
'Lutz, Martin'
'Spek, Anthony L.'
'Meijerink, Andries'
'van Klink, Gerard P. M.'
'van Koten, Gerard'

_publ_section_title
;
 Supramolecular Dendriphores: Anionic Organometallic Phosphors Embedded in
 Polycationic Dendritic Species
;
_journal_issue 4
_journal_name_full Organometallics
_journal_page_first 1082
_journal_paper_doi 10.1021/om800226q
_journal_volume 28
_journal_year 2009
_chemical_formula_moiety 'C29 H22 Ir N3 O3, 2(C2 H6 O)'
_chemical_formula_sum 'C33 H34 Ir N3 O5'
_chemical_formula_weight 744.83
_chemical_name_systematic
; 
 ? 
;
_space_group_IT_number 14
_symmetry_cell_setting monoclinic
_symmetry_space_group_name_Hall '-P 2ybc'
_symmetry_space_group_name_H-M 'P 1 21/c 1'
_atom_sites_solution_hydrogens difmap
_atom_sites_solution_primary heavy
_atom_sites_solution_secondary difmap
_audit_creation_method SHELXL-97
_cell_angle_alpha 90.00
_cell_angle_beta 103.229(1)
_cell_angle_gamma 90.00
_cell_formula_units_Z 4
_cell_length_a 9.3151(2)
_cell_length_b 9.48152(13)
_cell_length_c 33.3339(3)
_cell_measurement_reflns_used 24682
_cell_measurement_temperature 150(2)
_cell_measurement_theta_max 27.50
_cell_measurement_theta_min 2.24
_cell_volume 2865.97(8)
_computing_cell_refinement Peakref
_computing_data_collection 'Nonius COLLECT'
_computing_data_reduction 'EvalCCD, ABST'
_computing_structure_refinement 'SHELXL-97 (Sheldrick, 1997)'
_computing_structure_solution 'DIRDIF-99 (Beurskens et al., 1999)'
_diffrn_ambient_temperature 150(2)
_diffrn_measured_fraction_theta_full 1.000
_diffrn_measured_fraction_theta_max 1.000
_diffrn_measurement_device_type 'Nonius KappaCCD'
_diffrn_radiation_monochromator graphite
_diffrn_radiation_source 'rotating anode'
_diffrn_radiation_type MoK\a
_diffrn_radiation_wavelength 0.71073
_diffrn_reflns_av_R_equivalents 0.0478
_diffrn_reflns_av_sigmaI/netI 0.0258
_diffrn_reflns_limit_h_max 12
_diffrn_reflns_limit_h_min -12
_diffrn_reflns_limit_k_max 12
_diffrn_reflns_limit_k_min -12
_diffrn_reflns_limit_l_max 43
_diffrn_reflns_limit_l_min -42
_diffrn_reflns_number 42910
_diffrn_reflns_theta_full 27.50
_diffrn_reflns_theta_max 27.50
_diffrn_reflns_theta_min 2.24
_exptl_absorpt_coefficient_mu 4.707
_exptl_absorpt_correction_T_max 0.79714
_exptl_absorpt_correction_T_min 0.35853
_exptl_absorpt_correction_type analytical
_exptl_crystal_colour colourless
_exptl_crystal_density_diffrn 1.726
_exptl_crystal_density_method 'not measured'
_exptl_crystal_description needle
_exptl_crystal_F_000 1480
_exptl_crystal_size_max 0.36
_exptl_crystal_size_mid 0.06
_exptl_crystal_size_min 0.06
_refine_diff_density_max 0.985
_refine_diff_density_min -0.963
_refine_diff_density_rms 0.102
_refine_ls_extinction_method none
_refine_ls_goodness_of_fit_ref 1.075
_refine_ls_hydrogen_treatment constr
_refine_ls_matrix_type full
_refine_ls_number_parameters 381
_refine_ls_number_reflns 6585
_refine_ls_number_restraints 0
_refine_ls_restrained_S_all 1.075
_refine_ls_R_factor_all 0.0315
_refine_ls_R_factor_gt 0.0222
_refine_ls_shift/su_max 0.002
_refine_ls_shift/su_mean 0.000
_refine_ls_structure_factor_coef Fsqd
_refine_ls_weighting_details 'calc w=1/[\s^2^(Fo^2^)+(0.0156P)^2^+5.5746P] where P=(Fo^2^+2Fc^2^)/3'
_refine_ls_weighting_scheme calc
_refine_ls_wR_factor_gt 0.0459
_refine_ls_wR_factor_ref 0.0494
_reflns_number_gt 5684
_reflns_number_total 6585
_reflns_threshold_expression I>2\s(I)
_cod_data_source_file om800226q_si_001.cif
_cod_data_source_block s3555a
_cod_original_sg_symbol_H-M 'P 21/c'
_cod_database_code 4068250

loop_
_symmetry_equiv_pos_as_xyz
'x, y, z'
'-x, y+1/2, -z+1/2'
'-x, -y, -z'
'x, -y-1/2, z-1/2'

loop_
_atom_site_label
_atom_site_type_symbol
_atom_site_fract_x
_atom_site_fract_y
_atom_site_fract_z
_atom_site_U_iso_or_equiv
_atom_site_adp_type
_atom_site_occupancy
_atom_site_symmetry_multiplicity
_atom_site_calc_flag
_atom_site_refinement_flags
Ir1 Ir 0.456186(11) 0.851819(11) 0.129891(3) 0.01421(4) Uani 1 1 d .
O11 O 0.3408(2) 0.7393(2) 0.07454(6) 0.0181(4) Uani 1 1 d .
O12 O 0.3743(2) 0.6268(2) 0.01861(7) 0.0236(5) Uani 1 1 d .
O13 O 1.0854(2) 0.5827(3) 0.07215(8) 0.0332(5) Uani 1 1 d .
H13O H 1.1535 0.6607 0.0697 0.050 Uiso 1 1 d .
N11 N 0.6281(2) 0.7922(2) 0.10036(7) 0.0163(5) Uani 1 1 d .
C11 C 0.7723(3) 0.8197(3) 0.11422(10) 0.0221(6) Uani 1 1 d .
H11 H 0.8023 0.8799 0.1374 0.026 Uiso 1 1 calc R
C12 C 0.8785(3) 0.7637(3) 0.09608(9) 0.0224(6) Uani 1 1 d .
H12 H 0.9795 0.7858 0.1066 0.027 Uiso 1 1 calc R
C13 C 0.8370(3) 0.6749(3) 0.06226(9) 0.0192(6) Uani 1 1 d .
C14 C 0.6867(3) 0.6496(3) 0.04718(9) 0.0178(6) Uani 1 1 d .
H14 H 0.6539 0.5909 0.0238 0.021 Uiso 1 1 calc R
C15 C 0.5862(3) 0.7105(3) 0.06649(9) 0.0162(6) Uani 1 1 d .
C16 C 0.4217(3) 0.6888(3) 0.05154(9) 0.0169(6) Uani 1 1 d .
C17 C 0.9509(3) 0.6064(4) 0.04273(11) 0.0268(7) Uani 1 1 d .
H17A H 0.9122 0.5153 0.0303 0.032 Uiso 1 1 calc R
H17B H 0.9697 0.6679 0.0205 0.032 Uiso 1 1 calc R
N21 N 0.4078(2) 1.0408(2) 0.10042(7) 0.0168(5) Uani 1 1 d .
C22 C 0.4845(3) 1.1006(3) 0.07515(9) 0.0222(6) Uani 1 1 d .
H22 H 0.5668 1.0513 0.0697 0.027 Uiso 1 1 calc R
C23 C 0.4488(3) 1.2301(3) 0.05683(10) 0.0249(7) Uani 1 1 d .
H23 H 0.5062 1.2698 0.0395 0.030 Uiso 1 1 calc R
C24 C 0.3279(4) 1.3012(3) 0.06423(10) 0.0264(7) Uani 1 1 d .
H24 H 0.2999 1.3900 0.0516 0.032 Uiso 1 1 calc R
C25 C 0.2480(3) 1.2418(3) 0.09009(9) 0.0234(6) Uani 1 1 d .
H25 H 0.1642 1.2894 0.0952 0.028 Uiso 1 1 calc R
C26 C 0.2905(3) 1.1118(3) 0.10874(9) 0.0186(6) Uani 1 1 d .
C27 C 0.2208(3) 1.0398(3) 0.13812(9) 0.0181(6) Uani 1 1 d .
C28 C 0.1027(3) 1.0972(3) 0.15207(10) 0.0224(6) Uani 1 1 d .
H28 H 0.0636 1.1866 0.1423 0.027 Uiso 1 1 calc R
C29 C 0.0433(3) 1.0238(3) 0.18010(10) 0.0254(7) Uani 1 1 d .
H29 H -0.0358 1.0630 0.1900 0.031 Uiso 1 1 calc R
C210 C 0.0996(3) 0.8920(3) 0.19380(10) 0.0235(6) Uani 1 1 d .
H210 H 0.0572 0.8405 0.2126 0.028 Uiso 1 1 calc R
C211 C 0.2171(3) 0.8354(3) 0.18014(9) 0.0201(6) Uani 1 1 d .
H211 H 0.2546 0.7456 0.1900 0.024 Uiso 1 1 calc R
C212 C 0.2817(3) 0.9078(3) 0.15225(9) 0.0173(6) Uani 1 1 d .
N31 N 0.4967(3) 0.6742(2) 0.16513(7) 0.0178(5) Uani 1 1 d .
C32 C 0.4278(3) 0.5499(3) 0.15519(9) 0.0213(6) Uani 1 1 d .
H32 H 0.3611 0.5403 0.1291 0.026 Uiso 1 1 calc R
C33 C 0.4512(3) 0.4362(3) 0.18166(10) 0.0266(7) Uani 1 1 d .
H33 H 0.4011 0.3496 0.1740 0.032 Uiso 1 1 calc R
C34 C 0.5494(4) 0.4506(4) 0.21971(10) 0.0277(7) Uani 1 1 d .
H34 H 0.5674 0.3737 0.2384 0.033 Uiso 1 1 calc R
C35 C 0.6201(3) 0.5768(3) 0.22996(10) 0.0265(7) Uani 1 1 d .
H35 H 0.6880 0.5871 0.2558 0.032 Uiso 1 1 calc R
C36 C 0.5926(3) 0.6901(3) 0.20256(9) 0.0204(6) Uani 1 1 d .
C37 C 0.6499(3) 0.8337(3) 0.21066(9) 0.0193(6) Uani 1 1 d .
C38 C 0.7535(3) 0.8726(3) 0.24621(10) 0.0255(7) Uani 1 1 d .
H38 H 0.7959 0.8033 0.2660 0.031 Uiso 1 1 calc R
C39 C 0.7941(3) 1.0131(4) 0.25242(10) 0.0281(7) Uani 1 1 d .
H39 H 0.8648 1.0407 0.2764 0.034 Uiso 1 1 calc R
C310 C 0.7310(3) 1.1128(3) 0.22344(10) 0.0253(7) Uani 1 1 d .
H310 H 0.7572 1.2093 0.2281 0.030 Uiso 1 1 calc R
C311 C 0.6302(3) 1.0742(3) 0.18776(9) 0.0217(6) Uani 1 1 d .
H311 H 0.5889 1.1446 0.1682 0.026 Uiso 1 1 calc R
C312 C 0.5882(3) 0.9337(3) 0.17999(9) 0.0171(6) Uani 1 1 d .
O41 O 0.8877(3) 0.2533(3) 0.02912(11) 0.0652(9) Uani 1 1 d .
H41O H 0.7792 0.2771 0.0138 0.050 Uiso 1 1 d .
C41 C 0.8691(6) 0.1162(5) 0.04091(15) 0.0598(13) Uani 1 1 d .
H41A H 0.8233 0.1184 0.0649 0.072 Uiso 1 1 calc R
H41B H 0.9676 0.0723 0.0501 0.072 Uiso 1 1 calc R
C42 C 0.7783(7) 0.0257(5) 0.00888(15) 0.0772(18) Uani 1 1 d .
H42A H 0.6828 0.0712 -0.0020 0.116 Uiso 1 1 calc R
H42B H 0.7628 -0.0658 0.0209 0.116 Uiso 1 1 calc R
H42C H 0.8290 0.0118 -0.0135 0.116 Uiso 1 1 calc R
O51 O 1.0388(3) 0.4484(3) 0.14786(9) 0.0472(7) Uani 1 1 d .
H51O H 1.0398 0.5040 0.1219 0.050 Uiso 1 1 d .
C51 C 0.8973(5) 0.4547(5) 0.15818(14) 0.0481(10) Uani 1 1 d .
H51A H 0.8659 0.5545 0.1582 0.058 Uiso 1 1 calc R
H51B H 0.9064 0.4167 0.1863 0.058 Uiso 1 1 calc R
C52 C 0.7825(4) 0.3734(4) 0.12877(14) 0.0453(10) Uani 1 1 d .
H52A H 0.7777 0.4064 0.1006 0.068 Uiso 1 1 calc R
H52B H 0.6865 0.3875 0.1355 0.068 Uiso 1 1 calc R
H52C H 0.8076 0.2729 0.1308 0.068 Uiso 1 1 calc R

loop_
_atom_site_aniso_label
_atom_site_aniso_U_11
_atom_site_aniso_U_22
_atom_site_aniso_U_33
_atom_site_aniso_U_23
_atom_site_aniso_U_13
_atom_site_aniso_U_12
Ir1 0.01315(5) 0.01689(6) 0.01260(6) -0.00054(4) 0.00295(4) 0.00159(4)
O11 0.0156(9) 0.0233(10) 0.0153(10) -0.0029(8) 0.0034(8) -0.0008(8)
O12 0.0205(10) 0.0300(12) 0.0196(11) -0.0083(9) 0.0027(9) -0.0030(9)
O13 0.0214(11) 0.0347(13) 0.0451(15) 0.0050(11) 0.0110(10) 0.0035(10)
N11 0.0139(11) 0.0195(11) 0.0164(12) -0.0023(10) 0.0054(10) 0.0008(9)
C11 0.0184(14) 0.0258(16) 0.0205(15) -0.0054(12) 0.0015(12) -0.0008(12)
C12 0.0135(13) 0.0301(16) 0.0230(16) -0.0008(13) 0.0027(12) -0.0004(12)
C13 0.0205(14) 0.0197(15) 0.0189(15) 0.0018(11) 0.0076(12) 0.0014(11)
C14 0.0208(13) 0.0183(13) 0.0146(14) -0.0012(12) 0.0045(11) -0.0004(12)
C15 0.0170(13) 0.0159(13) 0.0152(14) 0.0015(11) 0.0027(11) 0.0018(11)
C16 0.0182(13) 0.0164(13) 0.0159(14) 0.0022(11) 0.0035(11) -0.0003(11)
C17 0.0200(15) 0.0318(17) 0.0313(18) -0.0053(14) 0.0110(13) 0.0024(13)
N21 0.0151(11) 0.0211(12) 0.0135(12) 0.0015(10) 0.0017(9) 0.0025(9)
C22 0.0212(14) 0.0265(15) 0.0193(15) 0.0016(12) 0.0053(12) -0.0020(12)
C23 0.0280(16) 0.0267(16) 0.0206(16) 0.0038(13) 0.0067(13) -0.0033(13)
C24 0.0324(17) 0.0216(15) 0.0234(17) 0.0047(13) 0.0024(14) 0.0004(13)
C25 0.0247(15) 0.0219(15) 0.0224(16) -0.0022(12) 0.0027(12) 0.0027(12)
C26 0.0186(14) 0.0199(14) 0.0159(14) -0.0015(11) 0.0011(11) 0.0005(11)
C27 0.0147(13) 0.0217(14) 0.0175(14) -0.0017(12) 0.0025(11) 0.0004(11)
C28 0.0180(14) 0.0251(15) 0.0246(16) -0.0029(12) 0.0058(12) 0.0051(12)
C29 0.0165(14) 0.0355(18) 0.0249(17) -0.0068(14) 0.0059(12) 0.0026(13)
C210 0.0195(14) 0.0342(17) 0.0183(15) 0.0005(13) 0.0078(12) -0.0031(12)
C211 0.0179(13) 0.0259(15) 0.0168(14) 0.0000(12) 0.0046(11) 0.0009(12)
C212 0.0140(12) 0.0223(14) 0.0152(14) -0.0013(11) 0.0024(11) 0.0003(11)
N31 0.0167(11) 0.0210(13) 0.0164(12) -0.0012(10) 0.0052(9) 0.0032(9)
C32 0.0224(14) 0.0211(14) 0.0209(15) -0.0018(12) 0.0058(12) 0.0014(12)
C33 0.0297(16) 0.0207(15) 0.0326(18) 0.0030(13) 0.0141(14) 0.0009(13)
C34 0.0316(17) 0.0286(16) 0.0250(17) 0.0094(14) 0.0106(14) 0.0086(14)
C35 0.0253(15) 0.0334(18) 0.0203(16) 0.0053(13) 0.0044(13) 0.0077(14)
C36 0.0186(14) 0.0248(15) 0.0190(15) 0.0019(12) 0.0066(12) 0.0068(11)
C37 0.0172(13) 0.0258(15) 0.0149(14) 0.0004(12) 0.0036(11) 0.0050(12)
C38 0.0195(14) 0.0377(19) 0.0188(16) 0.0000(13) 0.0036(12) 0.0029(13)
C39 0.0187(14) 0.044(2) 0.0195(16) -0.0101(14) -0.0001(12) 0.0013(14)
C310 0.0221(15) 0.0290(16) 0.0259(17) -0.0117(13) 0.0078(13) -0.0028(12)
C311 0.0202(14) 0.0269(16) 0.0180(15) -0.0034(12) 0.0045(12) 0.0019(12)
C312 0.0159(13) 0.0219(14) 0.0148(14) -0.0019(11) 0.0061(11) 0.0022(11)
O41 0.0525(18) 0.0506(18) 0.078(2) 0.0027(17) -0.0138(17) -0.0062(15)
C41 0.067(3) 0.053(3) 0.049(3) 0.012(2) -0.009(2) -0.017(2)
C42 0.118(5) 0.042(3) 0.052(3) 0.006(2) -0.021(3) -0.012(3)
O51 0.0419(15) 0.0480(16) 0.0507(17) 0.0095(14) 0.0084(13) -0.0018(13)
C51 0.053(2) 0.041(2) 0.052(3) 0.003(2) 0.016(2) 0.004(2)
C52 0.034(2) 0.050(2) 0.051(3) 0.015(2) 0.0071(18) 0.0052(17)

loop_
_atom_type_symbol
_atom_type_description
_atom_type_scat_dispersion_real
_atom_type_scat_dispersion_imag
_atom_type_scat_source
C C 0.0033 0.0016 'International Tables Vol C Tables 4.2.6.8 and 6.1.1.4'
H H 0.0000 0.0000 'International Tables Vol C Tables 4.2.6.8 and 6.1.1.4'
Ir Ir -1.4442 7.9887 'International Tables Vol C Tables 4.2.6.8 and 6.1.1.4'
N N 0.0061 0.0033 'International Tables Vol C Tables 4.2.6.8 and 6.1.1.4'
O O 0.0106 0.0060 'International Tables Vol C Tables 4.2.6.8 and 6.1.1.4'

loop_
_geom_angle_atom_site_label_1
_geom_angle_atom_site_label_2
_geom_angle_atom_site_label_3
_geom_angle
C312 Ir1 C212 89.01(11)
C312 Ir1 N31 80.88(11)
C212 Ir1 N31 93.62(11)
C312 Ir1 N21 95.00(11)
C212 Ir1 N21 80.72(11)
N31 Ir1 N21 173.10(9)
C312 Ir1 N11 96.04(10)
C212 Ir1 N11 174.52(10)
N31 Ir1 N11 89.29(9)
N21 Ir1 N11 96.68(9)
C312 Ir1 O11 170.79(9)
C212 Ir1 O11 99.12(9)
N31 Ir1 O11 94.21(8)
N21 Ir1 O11 90.60(8)
N11 Ir1 O11 76.01(8)
C16 O11 Ir1 116.32(17)
C17 O13 H13O 107.8
C11 N11 C15 118.3(2)
C11 N11 Ir1 125.9(2)
C15 N11 Ir1 115.61(18)
N11 C11 C12 122.4(3)
N11 C11 H11 118.8
C12 C11 H11 118.8
C11 C12 C13 119.7(3)
C11 C12 H12 120.1
C13 C12 H12 120.1
C12 C13 C14 117.8(3)
C12 C13 C17 121.2(3)
C14 C13 C17 121.1(3)
C15 C14 C13 119.5(3)
C15 C14 H14 120.2
C13 C14 H14 120.2
N11 C15 C14 122.2(3)
N11 C15 C16 115.5(2)
C14 C15 C16 122.3(3)
O12 C16 O11 124.7(3)
O12 C16 C15 119.1(3)
O11 C16 C15 116.2(2)
O13 C17 C13 111.4(3)
O13 C17 H17A 109.3
C13 C17 H17A 109.3
O13 C17 H17B 109.3
C13 C17 H17B 109.3
H17A C17 H17B 108.0
C22 N21 C26 118.9(3)
C22 N21 Ir1 125.4(2)
C26 N21 Ir1 115.68(19)
N21 C22 C23 122.9(3)
N21 C22 H22 118.5
C23 C22 H22 118.5
C22 C23 C24 118.6(3)
C22 C23 H23 120.7
C24 C23 H23 120.7
C25 C24 C23 119.4(3)
C25 C24 H24 120.3
C23 C24 H24 120.3
C24 C25 C26 120.0(3)
C24 C25 H25 120.0
C26 C25 H25 120.0
N21 C26 C25 120.2(3)
N21 C26 C27 113.9(2)
C25 C26 C27 125.9(3)
C28 C27 C212 121.4(3)
C28 C27 C26 123.0(3)
C212 C27 C26 115.6(3)
C29 C28 C27 119.8(3)
C29 C28 H28 120.1
C27 C28 H28 120.1
C28 C29 C210 119.8(3)
C28 C29 H29 120.1
C210 C29 H29 120.1
C211 C210 C29 120.4(3)
C211 C210 H210 119.8
C29 C210 H210 119.8
C210 C211 C212 121.4(3)
C210 C211 H211 119.3
C212 C211 H211 119.3
C211 C212 C27 117.2(3)
C211 C212 Ir1 128.7(2)
C27 C212 Ir1 114.1(2)
C32 N31 C36 119.8(3)
C32 N31 Ir1 124.5(2)
C36 N31 Ir1 115.51(19)
N31 C32 C33 122.0(3)
N31 C32 H32 119.0
C33 C32 H32 119.0
C32 C33 C34 118.8(3)
C32 C33 H33 120.6
C34 C33 H33 120.6
C35 C34 C33 119.4(3)
C35 C34 H34 120.3
C33 C34 H34 120.3
C34 C35 C36 120.2(3)
C34 C35 H35 119.9
C36 C35 H35 119.9
N31 C36 C35 119.7(3)
N31 C36 C37 113.9(3)
C35 C36 C37 126.2(3)
C38 C37 C312 121.6(3)
C38 C37 C36 123.6(3)
C312 C37 C36 114.8(3)
C39 C38 C37 119.5(3)
C39 C38 H38 120.3
C37 C38 H38 120.3
C310 C39 C38 119.6(3)
C310 C39 H39 120.2
C38 C39 H39 120.2
C39 C310 C311 121.0(3)
C39 C310 H310 119.5
C311 C310 H310 119.5
C310 C311 C312 121.2(3)
C310 C311 H311 119.4
C312 C311 H311 119.4
C311 C312 C37 117.1(3)
C311 C312 Ir1 128.4(2)
C37 C312 Ir1 114.5(2)
C41 O41 H41O 99.9
O41 C41 C42 115.4(4)
O41 C41 H41A 108.4
C42 C41 H41A 108.4
O41 C41 H41B 108.4
C42 C41 H41B 108.4
H41A C41 H41B 107.5
C41 C42 H42A 109.5
C41 C42 H42B 109.5
H42A C42 H42B 109.5
C41 C42 H42C 109.5
H42A C42 H42C 109.5
H42B C42 H42C 109.5
C51 O51 H51O 111.7
O51 C51 C52 112.4(3)
O51 C51 H51A 109.1
C52 C51 H51A 109.1
O51 C51 H51B 109.1
C52 C51 H51B 109.1
H51A C51 H51B 107.9
C51 C52 H52A 109.5
C51 C52 H52B 109.5
H52A C52 H52B 109.5
C51 C52 H52C 109.5
H52A C52 H52C 109.5
H52B C52 H52C 109.5

loop_
_geom_bond_atom_site_label_1
_geom_bond_atom_site_label_2
_geom_bond_distance
Ir1 C312 1.991(3)
Ir1 C212 2.009(3)
Ir1 N31 2.039(2)
Ir1 N21 2.044(2)
Ir1 N11 2.139(2)
Ir1 O11 2.1883(19)
O11 C16 1.284(3)
O12 C16 1.234(4)
O13 C17 1.421(4)
O13 H13O 0.9894
N11 C11 1.342(4)
N11 C15 1.351(4)
C11 C12 1.378(4)
C11 H11 0.9500
C12 C13 1.389(4)
C12 H12 0.9500
C13 C14 1.396(4)
C13 C17 1.513(4)
C14 C15 1.378(4)
C14 H14 0.9500
C15 C16 1.513(4)
C17 H17A 0.9900
C17 H17B 0.9900
N21 C22 1.348(4)
N21 C26 1.365(4)
C22 C23 1.378(4)
C22 H22 0.9500
C23 C24 1.383(5)
C23 H23 0.9500
C24 C25 1.381(4)
C24 H24 0.9500
C25 C26 1.396(4)
C25 H25 0.9500
C26 C27 1.462(4)
C27 C28 1.398(4)
C27 C212 1.410(4)
C28 C29 1.379(4)
C28 H28 0.9500
C29 C210 1.391(4)
C29 H29 0.9500
C210 C211 1.387(4)
C210 H210 0.9500
C211 C212 1.397(4)
C211 H211 0.9500
N31 C32 1.346(4)
N31 C36 1.367(4)
C32 C33 1.379(4)
C32 H32 0.9500
C33 C34 1.391(5)
C33 H33 0.9500
C34 C35 1.370(5)
C34 H34 0.9500
C35 C36 1.396(4)
C35 H35 0.9500
C36 C37 1.465(4)
C37 C38 1.396(4)
C37 C312 1.416(4)
C38 C39 1.388(5)
C38 H38 0.9500
C39 C310 1.383(5)
C39 H39 0.9500
C310 C311 1.385(4)
C310 H310 0.9500
C311 C312 1.396(4)
C311 H311 0.9500
O41 C41 1.380(5)
O41 H41O 1.0470
C41 C42 1.476(6)
C41 H41A 0.9900
C41 H41B 0.9900
C42 H42A 0.9800
C42 H42B 0.9800
C42 H42C 0.9800
O51 C51 1.438(5)
O51 H51O 1.0148
C51 C52 1.490(6)
C51 H51A 0.9900
C51 H51B 0.9900
C52 H52A 0.9800
C52 H52B 0.9800
C52 H52C 0.9800

loop_
_geom_torsion_atom_site_label_1
_geom_torsion_atom_site_label_2
_geom_torsion_atom_site_label_3
_geom_torsion_atom_site_label_4
_geom_torsion
C212 Ir1 O11 C16 179.0(2)
N31 Ir1 O11 C16 -86.6(2)
N21 Ir1 O11 C16 98.3(2)
N11 Ir1 O11 C16 1.60(19)
C312 Ir1 N11 C11 -4.3(3)
N31 Ir1 N11 C11 -85.1(2)
N21 Ir1 N11 C11 91.5(2)
O11 Ir1 N11 C11 -179.6(3)
C312 Ir1 N11 C15 170.3(2)
N31 Ir1 N11 C15 89.6(2)
N21 Ir1 N11 C15 -93.9(2)
O11 Ir1 N11 C15 -4.96(19)
C15 N11 C11 C12 -2.3(4)
Ir1 N11 C11 C12 172.2(2)
N11 C11 C12 C13 -0.3(5)
C11 C12 C13 C14 2.0(4)
C11 C12 C13 C17 -177.2(3)
C12 C13 C14 C15 -1.2(4)
C17 C13 C14 C15 178.1(3)
C11 N11 C15 C14 3.2(4)
Ir1 N11 C15 C14 -171.9(2)
C11 N11 C15 C16 -177.6(3)
Ir1 N11 C15 C16 7.4(3)
C13 C14 C15 N11 -1.5(4)
C13 C14 C15 C16 179.4(3)
Ir1 O11 C16 O12 -177.5(2)
Ir1 O11 C16 C15 1.7(3)
N11 C15 C16 O12 173.2(3)
C14 C15 C16 O12 -7.6(4)
N11 C15 C16 O11 -6.0(4)
C14 C15 C16 O11 173.2(3)
C12 C13 C17 O13 29.9(4)
C14 C13 C17 O13 -149.4(3)
C312 Ir1 N21 C22 89.7(2)
C212 Ir1 N21 C22 177.9(2)
N11 Ir1 N21 C22 -7.0(2)
O11 Ir1 N21 C22 -83.0(2)
C312 Ir1 N21 C26 -88.0(2)
C212 Ir1 N21 C26 0.1(2)
N11 Ir1 N21 C26 175.3(2)
O11 Ir1 N21 C26 99.3(2)
C26 N21 C22 C23 -0.8(4)
Ir1 N21 C22 C23 -178.4(2)
N21 C22 C23 C24 -0.9(5)
C22 C23 C24 C25 1.0(5)
C23 C24 C25 C26 0.5(5)
C22 N21 C26 C25 2.3(4)
Ir1 N21 C26 C25 -179.8(2)
C22 N21 C26 C27 -177.1(2)
Ir1 N21 C26 C27 0.8(3)
C24 C25 C26 N21 -2.2(4)
C24 C25 C26 C27 177.1(3)
N21 C26 C27 C28 177.3(3)
C25 C26 C27 C28 -2.0(5)
N21 C26 C27 C212 -1.8(4)
C25 C26 C27 C212 178.9(3)
C212 C27 C28 C29 -0.3(4)
C26 C27 C28 C29 -179.4(3)
C27 C28 C29 C210 -1.0(4)
C28 C29 C210 C211 1.4(5)
C29 C210 C211 C212 -0.4(5)
C210 C211 C212 C27 -0.9(4)
C210 C211 C212 Ir1 177.3(2)
C28 C27 C212 C211 1.3(4)
C26 C27 C212 C211 -179.6(3)
C28 C27 C212 Ir1 -177.2(2)
C26 C27 C212 Ir1 1.9(3)
C312 Ir1 C212 C211 -84.2(3)
N31 Ir1 C212 C211 -3.4(3)
N21 Ir1 C212 C211 -179.4(3)
O11 Ir1 C212 C211 91.5(3)
C312 Ir1 C212 C27 94.1(2)
N31 Ir1 C212 C27 174.9(2)
N21 Ir1 C212 C27 -1.1(2)
O11 Ir1 C212 C27 -90.3(2)
C312 Ir1 N31 C32 171.9(2)
C212 Ir1 N31 C32 83.5(2)
N11 Ir1 N31 C32 -91.9(2)
O11 Ir1 N31 C32 -16.0(2)
C312 Ir1 N31 C36 -2.9(2)
C212 Ir1 N31 C36 -91.3(2)
N11 Ir1 N31 C36 93.4(2)
O11 Ir1 N31 C36 169.3(2)
C36 N31 C32 C33 -0.3(4)
Ir1 N31 C32 C33 -174.8(2)
N31 C32 C33 C34 -0.2(5)
C32 C33 C34 C35 0.1(5)
C33 C34 C35 C36 0.6(5)
C32 N31 C36 C35 1.0(4)
Ir1 N31 C36 C35 176.0(2)
C32 N31 C36 C37 -175.1(3)
Ir1 N31 C36 C37 -0.1(3)
C34 C35 C36 N31 -1.1(5)
C34 C35 C36 C37 174.5(3)
N31 C36 C37 C38 -177.4(3)
C35 C36 C37 C38 6.8(5)
N31 C36 C37 C312 4.6(4)
C35 C36 C37 C312 -171.2(3)
C312 C37 C38 C39 2.0(5)
C36 C37 C38 C39 -175.8(3)
C37 C38 C39 C310 0.3(5)
C38 C39 C310 C311 -1.5(5)
C39 C310 C311 C312 0.4(5)
C310 C311 C312 C37 1.8(4)
C310 C311 C312 Ir1 -175.9(2)
C38 C37 C312 C311 -3.0(4)
C36 C37 C312 C311 175.0(3)
C38 C37 C312 Ir1 175.0(2)
C36 C37 C312 Ir1 -7.0(3)
C212 Ir1 C312 C311 -83.1(3)
N31 Ir1 C312 C311 -177.0(3)
N21 Ir1 C312 C311 -2.5(3)
N11 Ir1 C312 C311 94.7(3)
C212 Ir1 C312 C37 99.2(2)
N31 Ir1 C312 C37 5.4(2)
N21 Ir1 C312 C37 179.8(2)
N11 Ir1 C312 C37 -82.9(2)
